data_9002519
loop_
_publ_author_name
'Malcherek, T.'
'Domeneghetti, M. C.'
'Tazzoli, V.'
'Ottolini, L.'
'McCammon, C. A.'
'Carpenter, M. A.'

_publ_section_title
;
 Structural properties of ferromagnesian cordierites
 Sample: 1960728, Orijarvi, Finland
;
_journal_name_full 'American Mineralogist'
_journal_page_first 66
_journal_page_last 79
_journal_volume 86
_journal_year 2001
_chemical_formula_sum 'Al3.972 Fe0.424 H0.168 Mg1.604 Na0.046 O18.5 Si5'
_chemical_name_mineral Cordierite
_space_group_IT_number 66
_symmetry_space_group_name_Hall '-C 2 2c'
_symmetry_space_group_name_H-M 'C c c m'
_cell_angle_alpha 90
_cell_angle_beta 90
_cell_angle_gamma 90
_cell_formula_units_Z 4
_cell_length_a 17.0994
_cell_length_b 9.7358
_cell_length_c 9.3360
_cell_volume 1554.223
_database_code_amcsd 0002608
_exptl_crystal_density_diffrn 2.596
_cod_original_formula_sum 'Mg1.604 Fe.424 Al3.972 Si5 O18.5 Na.046 H.168'
_cod_database_code 9002519

loop_
_space_group_symop_operation_xyz
x,y,z
1/2+x,1/2+y,z
x,-y,1/2+z
1/2+x,1/2-y,1/2+z
-x,y,1/2-z
1/2-x,1/2+y,1/2-z
-x,y,1/2+z
1/2-x,1/2+y,1/2+z
x,-y,1/2-z
1/2+x,1/2-y,1/2-z
x,y,-z
1/2+x,1/2+y,-z
-x,-y,z
1/2-x,1/2-y,z
-x,-y,-z
1/2-x,1/2-y,-z

loop_
_atom_site_aniso_label
_atom_site_aniso_U_11
_atom_site_aniso_U_22
_atom_site_aniso_U_33
_atom_site_aniso_U_12
_atom_site_aniso_U_13
_atom_site_aniso_U_23
MgM 0.00534 0.00578 0.00830 0.00000 0.00000 -0.00006
FeM 0.00534 0.00578 0.00830 0.00000 0.00000 -0.00006
AlT11 0.00701 0.00551 0.00516 0.00129 0.00000 0.00000
FeT11 0.00701 0.00551 0.00516 0.00129 0.00000 0.00000
SiT16 0.00427 0.00568 0.00456 0.00000 0.00000 0.00000
SiT21 0.00448 0.00364 0.00481 0.00034 0.00000 0.00000
SiT23 0.00385 0.00446 0.00477 -0.00062 0.00000 0.00000
AlT26 0.00390 0.00473 0.00518 0.00048 0.00000 0.00000
O11 0.00961 0.00668 0.00675 -0.00057 0.00306 -0.00109
O16 0.00641 0.00900 0.00759 -0.00123 0.00053 -0.00326
O13 0.00797 0.00850 0.00659 0.00141 -0.00186 -0.00213
O26 0.00400 0.01531 0.01552 -0.00219 0.00000 0.00000
O21 0.00873 0.00923 0.01647 0.00520 0.00000 0.00000
O23 0.01282 0.00443 0.01646 -0.00260 0.00000 0.00000
WatCh1 0.59900 0.09400 0.04500 0.00000 0.00000 0.00000
NaCh2 0.02700 0.03200 0.05800 0.00700 0.00000 0.00000

loop_
_atom_site_label
_atom_site_fract_x
_atom_site_fract_y
_atom_site_fract_z
_atom_site_occupancy
_atom_site_U_iso_or_equiv
_atom_site_type_symbol
_atom_site_attached_hydrogens
MgM 0.33750 0.00000 0.25000 0.80200 0.00647 Mg 0
FeM 0.33750 0.00000 0.25000 0.19800 0.00647 Fe 0
AlT11 0.25000 0.25000 0.25009 0.98600 0.00589 Al 0
FeT11 0.25000 0.25000 0.25009 0.01400 0.00589 Fe 0
SiT16 0.00000 0.50000 0.25000 1.00000 0.00483 Si 0
SiT21 0.19217 0.07803 0.00000 1.00000 0.00431 Si 0
SiT23 0.13511 -0.23680 0.00000 1.00000 0.00436 Si 0
AlT26 0.05062 0.30761 0.00000 1.00000 0.00460 Al 0
O11 0.24680 -0.10308 0.35863 1.00000 0.00768 O 0
O16 0.06207 -0.41588 0.34889 1.00000 0.00767 O 0
O13 -0.17331 -0.30949 0.35834 1.00000 0.00768 O 0
O26 0.04329 -0.24819 0.00000 1.00000 0.01161 O 0
O21 0.12211 0.18473 0.00000 1.00000 0.01148 O 0
O23 0.16429 -0.07925 0.00000 1.00000 0.01124 O 0
WatCh1 0.00000 0.00000 0.25000 0.50000 0.24600 O 2
NaCh2 0.00000 0.00000 0.00000 0.04600 0.03900 Na 0

loop_
_cod_changelog_entry_id
_cod_changelog_entry_author
_cod_changelog_entry_date
_cod_changelog_entry_text
1
;cod-tools version 3.8.0
Id: cif_guess_AMCSD_atom_types 9581 2023-05-17 12:35:41Z saulius
;
2023-05-23T09:15:45+03:00
;Derived atom types and hydrogen counts
from atom names that follow the AMCSD naming convention
(Wat == water, O-H == hydroxyl).
;

loop_
_cod_related_entry_id
_cod_related_entry_database
_cod_related_entry_code
1 AMCSD 0002608
